data_7203825
loop_
_publ_author_name
'Ribot, Fran\,cois'
'Veautier, Delphine'
'Guillaudeu, Steven J.'
'Lalot, Thierry'

_publ_section_title
;
 Poly[{(BuSn)12O14(OH)6}(AMPS)2] and poly[methyl
 acrylate-co-{(BuSn)12O14(OH)6}(AMPS)2]: hybrid polymers cross-linked
 through electrostatic interactions
;
_journal_issue 35-36
_journal_name_full 'Journal of Materials Chemistry'
_journal_page_first 3973
_journal_paper_doi 10.1039/b507214j
_journal_volume 15
_journal_year 2005
_chemical_formula_moiety 'C48 H114 O20 Sn12 2+, (C7 H12 N1 O4 S1 1-)2'
_chemical_formula_sum 'C62 H138 N2 O28 S2 Sn12'
_chemical_formula_weight 2848.20
_chemical_name_systematic
;
?
;
_space_group_IT_number 88
_symmetry_cell_setting tetragonal
_symmetry_space_group_name_Hall '-I 4ad'
_symmetry_space_group_name_H-M 'I 41/a :2'
_atom_sites_solution_hydrogens geom
_atom_sites_solution_primary direct
_atom_sites_solution_secondary difmap
_audit_creation_method SHELXL-97
_cell_angle_alpha 90.00
_cell_angle_beta 90.00
_cell_angle_gamma 90.00
_cell_formula_units_Z 8
_cell_length_a 35.505(8)
_cell_length_b 35.505(8)
_cell_length_c 15.724(4)
_cell_measurement_reflns_used 25
_cell_measurement_temperature 293(2)
_cell_measurement_theta_max 14.1
_cell_measurement_theta_min 13.9
_cell_volume 19822(8)
_computing_cell_refinement 'CAD-4 software (Enraf-Nonius, 1989)'
_computing_data_collection 'CAD-4 software (Enraf-Nonius, 1989)'
_computing_data_reduction 'RC93 (Watkin, D.J., Prout, C.K., Lilley, P.M.deQ. 1994)'
_computing_molecular_graphics 'DIAMOND (Brandenburg, 1999)'
_computing_publication_material 'SHELXL-97 (Sheldrick, 1997)'
_computing_structure_refinement 'SHELXL-97 (Sheldrick, 1997)'
_computing_structure_solution 'SHELXS-97 (Sheldrick, 1990)'
_diffrn_ambient_temperature 293(2)
_diffrn_measured_fraction_theta_full 0.999
_diffrn_measured_fraction_theta_max 0.999
_diffrn_measurement_device_type 'Enraf-nonius CAD4 '
_diffrn_measurement_method 2\q/\w
_diffrn_radiation_monochromator graphite
_diffrn_radiation_source 'fine-focus sealed tube'
_diffrn_radiation_type MoK\a
_diffrn_radiation_wavelength 0.71073
_diffrn_reflns_av_R_equivalents 0.0433
_diffrn_reflns_av_sigmaI/netI 0.0523
_diffrn_reflns_limit_h_max 42
_diffrn_reflns_limit_h_min 0
_diffrn_reflns_limit_k_max 42
_diffrn_reflns_limit_k_min 0
_diffrn_reflns_limit_l_max 18
_diffrn_reflns_limit_l_min 0
_diffrn_reflns_number 9021
_diffrn_reflns_theta_full 24.98
_diffrn_reflns_theta_max 24.98
_diffrn_reflns_theta_min 1.15
_diffrn_standards_decay_% 17.55
_diffrn_standards_interval_time 3600
_diffrn_standards_number 2
_exptl_absorpt_coefficient_mu 3.073
_exptl_absorpt_correction_T_max 0.8002
_exptl_absorpt_correction_T_min 0.7303
_exptl_absorpt_correction_type psi-scan
_exptl_absorpt_process_details
;
A.C.T. North, D.C. Philips & F.S. Mathews,
Acta Cryst. (1968), A24, 351-359
;
_exptl_crystal_colour colorless
_exptl_crystal_density_diffrn 1.905
_exptl_crystal_density_meas ?
_exptl_crystal_density_method .
_exptl_crystal_description block
_exptl_crystal_F_000 10992
_exptl_crystal_size_max 0.4
_exptl_crystal_size_mid 0.4
_exptl_crystal_size_min 0.4
_refine_diff_density_max 2.037
_refine_diff_density_min -1.332
_refine_diff_density_rms 0.380
_refine_ls_extinction_method none
_refine_ls_goodness_of_fit_ref 0.983
_refine_ls_hydrogen_treatment constr
_refine_ls_matrix_type full
_refine_ls_number_parameters 381
_refine_ls_number_reflns 8708
_refine_ls_number_restraints 36
_refine_ls_restrained_S_all 0.983
_refine_ls_R_factor_all 0.0822
_refine_ls_R_factor_gt 0.0611
_refine_ls_shift/su_max 0.000
_refine_ls_shift/su_mean 0.000
_refine_ls_structure_factor_coef Fsqd
_refine_ls_weighting_details 'calc w=1/[\s^2^(Fo^2^)+(0.1933P)^2^+0.0000P] where P=(Fo^2^+2Fc^2^)/3'
_refine_ls_weighting_scheme calc
_refine_ls_wR_factor_gt 0.1205
_refine_ls_wR_factor_ref 0.1581
_reflns_number_gt 3850
_reflns_number_total 8708
_reflns_threshold_expression >2sigma(I)
_cod_data_source_file b507214j.txt
_cod_data_source_block fran3
_cod_original_sg_symbol_H-M 'I 41/a'
_cod_database_code 7203825

loop_
_symmetry_equiv_pos_as_xyz
'x, y, z'
'-x+1/2, -y, z+1/2'
'-y+3/4, x+1/4, z+1/4'
'y+3/4, -x+3/4, z+3/4'
'x+1/2, y+1/2, z+1/2'
'-x+1, -y+1/2, z+1'
'-y+5/4, x+3/4, z+3/4'
'y+5/4, -x+5/4, z+5/4'
'-x, -y, -z'
'x-1/2, y, -z-1/2'
'y-3/4, -x-1/4, -z-1/4'
'-y-3/4, x-3/4, -z-3/4'
'-x+1/2, -y+1/2, -z+1/2'
'x, y+1/2, -z'
'y-1/4, -x+1/4, -z+1/4'
'-y-1/4, x-1/4, -z-1/4'

loop_
_atom_site_label
_atom_site_type_symbol
_atom_site_fract_x
_atom_site_fract_y
_atom_site_fract_z
_atom_site_U_iso_or_equiv
_atom_site_adp_type
_atom_site_occupancy
_atom_site_symmetry_multiplicity
_atom_site_calc_flag
_atom_site_refinement_flags
_atom_site_disorder_assembly
_atom_site_disorder_group
Sn1 Sn 0.03090(4) -0.08115(4) 0.04808(9) 0.1081(4) Uani 1 1 d D . .
Sn2 Sn 0.09509(3) -0.01642(4) 0.00975(9) 0.1050(4) Uani 1 1 d D . .
Sn3 Sn 0.02298(4) -0.01752(4) 0.19052(8) 0.1101(4) Uani 1 1 d D . .
Sn4 Sn 0.02374(4) -0.05745(4) -0.14775(8) 0.1080(4) Uani 1 1 d D . .
Sn5 Sn 0.06208(4) 0.06614(4) 0.06901(9) 0.1080(4) Uani 1 1 d D . .
Sn6 Sn 0.06242(3) 0.04250(4) -0.13326(8) 0.1054(4) Uani 1 1 d D . .
O1 O 0.0605(3) -0.0392(3) 0.1094(7) 0.109(3) Uani 1 1 d . . .
O2 O 0.0617(3) -0.0580(3) -0.0512(7) 0.106(3) Uani 1 1 d . . .
O3 O 0.0517(3) 0.0217(3) -0.0115(7) 0.093(3) Uani 1 1 d . . .
O4 O -0.0060(3) -0.0615(3) 0.1356(8) 0.111(3) Uani 1 1 d . . .
O5 O 0.0310(3) 0.0376(3) 0.1646(7) 0.107(3) Uani 1 1 d . . .
O6 O 0.1087(3) 0.0312(4) 0.0863(8) 0.111(3) Uani 1 1 d . . .
O7 O 0.0785(3) 0.0871(3) -0.0521(8) 0.107(3) Uani 1 1 d . . .
O8 O 0.1103(3) 0.0094(4) -0.1081(9) 0.117(4) Uani 1 1 d . . .
O9 O -0.0060(3) -0.0838(3) -0.0501(8) 0.107(3) Uani 1 1 d . . .
O10 O -0.0319(3) 0.0037(3) 0.1831(8) 0.106(3) Uani 1 1 d . . .
C11 C 0.0497(6) -0.1359(5) 0.087(2) 0.157(10) Uani 1 1 d D . .
H11A H 0.0457 -0.1534 0.0406 0.188 Uiso 1 1 calc R . .
H11B H 0.0765 -0.1348 0.0983 0.188 Uiso 1 1 calc R . .
C12 C 0.0306(13) -0.1502(9) 0.162(2) 0.246(7) Uiso 1 1 d D . .
H12A H 0.0480 -0.1507 0.2101 0.295 Uiso 1 1 calc R . .
H12B H 0.0097 -0.1338 0.1770 0.295 Uiso 1 1 calc R . .
C13 C 0.0167(16) -0.1883(13) 0.145(4) 0.380(15) Uiso 1 1 d D . .
H13A H -0.0091 -0.1896 0.1651 0.456 Uiso 1 1 calc R . .
H13B H 0.0163 -0.1917 0.0842 0.456 Uiso 1 1 calc R . .
C14 C 0.037(2) -0.2196(13) 0.181(6) 0.48(2) Uiso 1 1 d D . .
H14A H 0.0633 -0.2151 0.1779 0.725 Uiso 1 1 calc R . .
H14B H 0.0306 -0.2421 0.1507 0.725 Uiso 1 1 calc R . .
H14C H 0.0296 -0.2225 0.2400 0.725 Uiso 1 1 calc R . .
C21 C 0.1467(5) -0.0475(6) 0.0267(15) 0.131(7) Uani 1 1 d D . .
H21A H 0.1560 -0.0552 -0.0287 0.157 Uiso 1 1 calc R . .
H21B H 0.1654 -0.0310 0.0520 0.157 Uiso 1 1 calc R . .
C22 C 0.1424(10) -0.0808(9) 0.080(3) 0.246(7) Uiso 1 1 d D . .
H22A H 0.1256 -0.0981 0.0511 0.295 Uiso 1 1 calc R . .
H22B H 0.1300 -0.0731 0.1323 0.295 Uiso 1 1 calc R . .
C23 C 0.1766(13) -0.1014(15) 0.103(5) 0.380(15) Uiso 1 1 d D . .
H23A H 0.1929 -0.1031 0.0536 0.456 Uiso 1 1 calc R . .
H23B H 0.1900 -0.0875 0.1467 0.456 Uiso 1 1 calc R . .
C24 C 0.168(2) -0.1393(13) 0.134(6) 0.48(2) Uiso 1 1 d D . .
H24A H 0.1541 -0.1377 0.1856 0.725 Uiso 1 1 calc R . .
H24B H 0.1915 -0.1524 0.1446 0.725 Uiso 1 1 calc R . .
H24C H 0.1541 -0.1527 0.0918 0.725 Uiso 1 1 calc R . .
C31 C 0.0354(8) -0.0293(12) 0.3206(16) 0.224(18) Uani 1 1 d D . .
H31A H 0.0214 -0.0119 0.3562 0.268 Uiso 1 1 calc R . .
H31B H 0.0268 -0.0545 0.3339 0.268 Uiso 1 1 calc R . .
C32 C 0.0753(9) -0.0264(11) 0.342(2) 0.246(7) Uiso 1 1 d D . .
H32A H 0.0781 -0.0236 0.4026 0.295 Uiso 1 1 calc R . .
H32B H 0.0857 -0.0040 0.3148 0.295 Uiso 1 1 calc R . .
C33 C 0.0971(13) -0.0601(14) 0.313(5) 0.380(15) Uiso 1 1 d D . .
H33A H 0.1007 -0.0771 0.3606 0.456 Uiso 1 1 calc R . .
H33B H 0.0829 -0.0734 0.2695 0.456 Uiso 1 1 calc R . .
C34 C 0.1338(17) -0.049(2) 0.279(6) 0.48(2) Uiso 1 1 d D . .
H34A H 0.1470 -0.0342 0.3204 0.725 Uiso 1 1 calc R . .
H34B H 0.1302 -0.0344 0.2282 0.725 Uiso 1 1 calc R . .
H34C H 0.1482 -0.0712 0.2658 0.725 Uiso 1 1 calc R . .
C41 C 0.0356(7) -0.0930(6) -0.2441(12) 0.135(7) Uani 1 1 d D . .
H41A H 0.0625 -0.0918 -0.2548 0.162 Uiso 1 1 calc R . .
H41B H 0.0300 -0.1184 -0.2253 0.162 Uiso 1 1 calc R . .
C42 C 0.0161(12) -0.0865(11) -0.3246(18) 0.246(7) Uiso 1 1 d D . .
H42A H 0.0213 -0.0611 -0.3441 0.295 Uiso 1 1 calc R . .
H42B H -0.0109 -0.0886 -0.3154 0.295 Uiso 1 1 calc R . .
C43 C 0.0276(15) -0.1137(18) -0.391(3) 0.380(15) Uiso 1 1 d D . .
H43A H 0.0382 -0.1002 -0.4391 0.456 Uiso 1 1 calc R . .
H43B H 0.0468 -0.1304 -0.3686 0.456 Uiso 1 1 calc R . .
C44 C -0.005(2) -0.136(2) -0.419(5) 0.48(2) Uiso 1 1 d D . .
H44A H -0.0216 -0.1197 -0.4496 0.725 Uiso 1 1 calc R . .
H44B H -0.0172 -0.1460 -0.3701 0.725 Uiso 1 1 calc R . .
H44C H 0.0038 -0.1557 -0.4551 0.725 Uiso 1 1 calc R . .
C51 C 0.0837(7) 0.1115(6) 0.1476(15) 0.138(7) Uani 1 1 d D . .
H51A H 0.0700 0.1114 0.2009 0.166 Uiso 1 1 calc R . .
H51B H 0.1099 0.1061 0.1605 0.166 Uiso 1 1 calc R . .
C52 C 0.0817(11) 0.1484(7) 0.112(3) 0.246(7) Uiso 1 1 d D . .
H52A H 0.0960 0.1647 0.1498 0.295 Uiso 1 1 calc R . .
H52B H 0.0954 0.1475 0.0589 0.295 Uiso 1 1 calc R . .
C53 C 0.0476(13) 0.1675(15) 0.095(5) 0.380(15) Uiso 1 1 d D . .
H53A H 0.0338 0.1694 0.1480 0.456 Uiso 1 1 calc R . .
H53B H 0.0329 0.1516 0.0573 0.456 Uiso 1 1 calc R . .
C54 C 0.049(2) 0.2049(17) 0.057(6) 0.48(2) Uiso 1 1 d D . .
H54A H 0.0508 0.2235 0.1017 0.725 Uiso 1 1 calc R . .
H54B H 0.0269 0.2092 0.0243 0.725 Uiso 1 1 calc R . .
H54C H 0.0709 0.2068 0.0213 0.725 Uiso 1 1 calc R . .
C61 C 0.0809(7) 0.0644(6) -0.2509(16) 0.145(8) Uani 1 1 d D . .
H61A H 0.1083 0.0649 -0.2513 0.173 Uiso 1 1 calc R . .
H61B H 0.0728 0.0478 -0.2961 0.173 Uiso 1 1 calc R . .
C62 C 0.0666(12) 0.1030(8) -0.268(2) 0.246(7) Uiso 1 1 d D . .
H62A H 0.0815 0.1208 -0.2360 0.295 Uiso 1 1 calc R . .
H62B H 0.0408 0.1046 -0.2484 0.295 Uiso 1 1 calc R . .
C63 C 0.0677(18) 0.1143(16) -0.361(3) 0.380(15) Uiso 1 1 d D . .
H63A H 0.0677 0.0918 -0.3966 0.456 Uiso 1 1 calc R . .
H63B H 0.0454 0.1287 -0.3751 0.456 Uiso 1 1 calc R . .
C64 C 0.102(2) 0.137(2) -0.380(5) 0.48(2) Uiso 1 1 d D . .
H64A H 0.1136 0.1286 -0.4320 0.725 Uiso 1 1 calc R . .
H64B H 0.1199 0.1349 -0.3343 0.725 Uiso 1 1 calc R . .
H64C H 0.0952 0.1633 -0.3865 0.725 Uiso 1 1 calc R . .
S1 S 0.18245(15) 0.09633(17) -0.0039(4) 0.1228(15) Uani 1 1 d . . .
O11 O 0.1738(4) 0.0695(5) 0.0620(10) 0.135(4) Uani 1 1 d . . .
O12 O 0.1494(4) 0.1109(4) -0.0427(10) 0.136(4) Uani 1 1 d . . .
O13 O 0.2073(4) 0.1245(5) 0.0233(10) 0.141(5) Uani 1 1 d . . .
O14 O 0.2871(6) 0.0484(8) -0.1284(14) 0.200(10) Uani 1 1 d . . .
N1 N 0.2413(7) 0.0584(7) -0.2142(11) 0.156(7) Uani 1 1 d . . .
H1 H 0.2332 0.0528 -0.2641 0.187 Uiso 1 1 calc R . .
C1 C 0.2057(6) 0.0691(6) -0.0818(12) 0.120(6) Uani 1 1 d . . .
H1A H 0.2281 0.0587 -0.0556 0.144 Uiso 1 1 calc R . .
H1B H 0.1894 0.0481 -0.0957 0.144 Uiso 1 1 calc R . .
C2 C 0.2176(7) 0.0871(7) -0.1644(17) 0.137(7) Uani 1 1 d . . .
C3 C 0.2457(11) 0.1208(9) -0.149(2) 0.214(16) Uani 1 1 d . . .
H3A H 0.2399 0.1328 -0.0960 0.321 Uiso 1 1 calc R . .
H3B H 0.2434 0.1387 -0.1945 0.321 Uiso 1 1 calc R . .
H3C H 0.2711 0.1114 -0.1474 0.321 Uiso 1 1 calc R . .
C4 C 0.1841(7) 0.0956(9) -0.2173(19) 0.170(10) Uani 1 1 d . . .
H4A H 0.1689 0.0733 -0.2228 0.255 Uiso 1 1 calc R . .
H4B H 0.1921 0.1038 -0.2726 0.255 Uiso 1 1 calc R . .
H4C H 0.1696 0.1151 -0.1907 0.255 Uiso 1 1 calc R . .
C5 C 0.2715(9) 0.0419(10) -0.191(2) 0.161(11) Uani 1 1 d . . .
C6 C 0.2805(12) 0.0166(12) -0.262(3) 0.25(2) Uani 1 1 d . . .
H6 H 0.2632 0.0149 -0.3059 0.299 Uiso 1 1 calc R . .
C7 C 0.3077(15) -0.0013(15) -0.266(3) 0.28(3) Uani 1 1 d . . .
H7A H 0.3254 -0.0001 -0.2222 0.335 Uiso 1 1 calc R . .
H7B H 0.3118 -0.0168 -0.3123 0.335 Uiso 1 1 calc R . .

loop_
_atom_site_aniso_label
_atom_site_aniso_U_11
_atom_site_aniso_U_22
_atom_site_aniso_U_33
_atom_site_aniso_U_23
_atom_site_aniso_U_13
_atom_site_aniso_U_12
Sn1 0.1045(8) 0.1027(8) 0.1172(9) -0.0045(7) -0.0031(7) 0.0119(6)
Sn2 0.0908(7) 0.1141(8) 0.1102(9) -0.0091(7) -0.0063(6) 0.0106(6)
Sn3 0.1120(9) 0.1246(9) 0.0935(8) -0.0063(7) -0.0109(6) 0.0097(7)
Sn4 0.1090(8) 0.1108(8) 0.1041(8) -0.0246(6) -0.0007(6) 0.0079(6)
Sn5 0.1027(8) 0.1105(8) 0.1109(9) -0.0210(7) -0.0074(6) -0.0003(6)
Sn6 0.1028(8) 0.1102(8) 0.1032(8) -0.0067(6) 0.0013(6) 0.0033(6)
O1 0.115(8) 0.115(8) 0.098(7) -0.016(6) -0.011(6) 0.003(6)
O2 0.095(7) 0.111(7) 0.112(8) -0.019(6) -0.004(6) 0.009(6)
O3 0.096(6) 0.095(6) 0.089(6) -0.011(5) -0.002(5) 0.001(5)
O4 0.105(7) 0.124(8) 0.105(8) 0.003(7) -0.009(6) 0.021(6)
O5 0.098(7) 0.116(8) 0.107(8) -0.013(6) 0.004(6) -0.002(6)
O6 0.097(7) 0.123(8) 0.113(8) -0.012(7) -0.010(6) 0.013(6)
O7 0.110(8) 0.096(7) 0.114(8) -0.006(6) 0.009(6) -0.003(6)
O8 0.093(7) 0.129(9) 0.129(9) -0.016(7) -0.004(6) 0.025(6)
O9 0.096(7) 0.112(8) 0.113(8) -0.008(6) -0.002(6) 0.018(6)
O10 0.090(6) 0.111(7) 0.117(8) -0.004(6) -0.004(6) 0.009(5)
C11 0.124(15) 0.085(11) 0.26(3) 0.002(15) -0.010(18) -0.008(10)
C21 0.096(11) 0.155(18) 0.140(17) 0.007(14) 0.003(11) 0.003(11)
C31 0.24(3) 0.34(5) 0.098(16) -0.02(2) -0.062(19) 0.10(3)
C41 0.176(19) 0.124(14) 0.104(13) -0.046(11) 0.011(13) 0.022(13)
C51 0.148(17) 0.123(14) 0.143(17) -0.046(13) -0.017(14) -0.032(12)
C61 0.148(17) 0.117(14) 0.17(2) 0.024(14) -0.028(16) -0.010(13)
S1 0.110(3) 0.145(4) 0.114(4) -0.024(3) -0.006(3) -0.013(3)
O11 0.106(8) 0.166(12) 0.133(11) -0.011(10) -0.002(8) -0.017(8)
O12 0.111(9) 0.149(11) 0.148(12) -0.027(9) -0.002(8) -0.013(8)
O13 0.121(9) 0.162(12) 0.139(11) -0.049(10) -0.011(8) -0.004(9)
O14 0.148(14) 0.32(3) 0.130(14) 0.019(17) -0.006(12) 0.054(16)
N1 0.187(19) 0.193(19) 0.088(10) -0.024(12) 0.017(12) 0.009(17)
C1 0.119(13) 0.146(16) 0.096(12) 0.012(11) -0.007(10) 0.008(11)
C2 0.124(15) 0.140(16) 0.146(19) -0.008(15) -0.015(14) 0.001(13)
C3 0.25(4) 0.17(2) 0.21(3) -0.04(2) 0.10(3) -0.09(2)
C4 0.142(19) 0.20(3) 0.16(2) 0.00(2) 0.000(18) 0.037(18)
C5 0.14(2) 0.21(3) 0.14(2) 0.04(2) 0.024(17) 0.07(2)
C6 0.20(3) 0.23(4) 0.31(5) 0.00(4) 0.08(4) 0.11(3)
C7 0.30(5) 0.32(6) 0.22(4) 0.07(4) 0.10(4) 0.09(5)

loop_
_atom_type_symbol
_atom_type_description
_atom_type_scat_dispersion_real
_atom_type_scat_dispersion_imag
_atom_type_scat_source
C C 0.0033 0.0016 'International Tables Vol C Tables 4.2.6.8 and 6.1.1.4'
H H 0.0000 0.0000 'International Tables Vol C Tables 4.2.6.8 and 6.1.1.4'
N N 0.0061 0.0033 'International Tables Vol C Tables 4.2.6.8 and 6.1.1.4'
O O 0.0106 0.0060 'International Tables Vol C Tables 4.2.6.8 and 6.1.1.4'
S S 0.1246 0.1234 'International Tables Vol C Tables 4.2.6.8 and 6.1.1.4'
Sn Sn -0.6537 1.4246 'International Tables Vol C Tables 4.2.6.8 and 6.1.1.4'

loop_
_geom_angle_atom_site_label_1
_geom_angle_atom_site_label_2
_geom_angle_atom_site_label_3
_geom_angle
_geom_angle_site_symmetry_1
_geom_angle_site_symmetry_3
_geom_angle_publ_flag
O4 Sn1 O9 96.6(5) . . ?
O4 Sn1 O2 135.8(5) . . ?
O9 Sn1 O2 77.6(5) . . ?
O4 Sn1 O1 76.3(5) . . ?
O9 Sn1 O1 136.0(5) . . ?
O2 Sn1 O1 78.3(5) . . ?
O4 Sn1 C11 108.6(8) . . ?
O9 Sn1 C11 112.1(8) . . ?
O2 Sn1 C11 114.2(8) . . ?
O1 Sn1 C11 111.3(8) . . ?
O4 Sn1 Sn3 39.0(4) . . ?
O9 Sn1 Sn3 120.7(3) . . ?
O2 Sn1 Sn3 107.1(3) . . ?
O1 Sn1 Sn3 37.4(3) . . ?
C11 Sn1 Sn3 117.9(8) . . ?
O4 Sn1 Sn4 120.8(3) . . ?
O9 Sn1 Sn4 39.5(4) . . ?
O2 Sn1 Sn4 38.2(3) . . ?
O1 Sn1 Sn4 107.5(3) . . ?
C11 Sn1 Sn4 122.5(8) . . ?
Sn3 Sn1 Sn4 118.78(5) . . ?
O4 Sn1 Sn2 109.4(4) . . ?
O9 Sn1 Sn2 109.9(4) . . ?
O2 Sn1 Sn2 38.9(3) . . ?
O1 Sn1 Sn2 39.5(3) . . ?
C11 Sn1 Sn2 118.0(6) . . ?
Sn3 Sn1 Sn2 72.27(4) . . ?
Sn4 Sn1 Sn2 72.27(4) . . ?
O3 Sn2 O6 75.1(4) . . ?
O3 Sn2 O2 88.1(4) . . ?
O6 Sn2 O2 159.0(4) . . ?
O3 Sn2 O1 86.4(4) . . ?
O6 Sn2 O1 90.9(5) . . ?
O2 Sn2 O1 75.4(4) . . ?
O3 Sn2 O8 76.7(4) . . ?
O6 Sn2 O8 95.3(5) . . ?
O2 Sn2 O8 92.8(5) . . ?
O1 Sn2 O8 159.8(4) . . ?
O3 Sn2 C21 169.7(7) . . ?
O6 Sn2 C21 98.3(7) . . ?
O2 Sn2 C21 100.0(7) . . ?
O1 Sn2 C21 101.7(7) . . ?
O8 Sn2 C21 96.4(7) . . ?
O3 Sn2 Sn6 38.1(3) . . ?
O6 Sn2 Sn6 87.8(3) . . ?
O2 Sn2 Sn6 86.4(3) . . ?
O1 Sn2 Sn6 122.5(3) . . ?
O8 Sn2 Sn6 39.0(3) . . ?
C21 Sn2 Sn6 135.3(6) . . ?
O3 Sn2 Sn5 37.0(3) . . ?
O6 Sn2 Sn5 38.2(3) . . ?
O2 Sn2 Sn5 123.3(3) . . ?
O1 Sn2 Sn5 85.7(3) . . ?
O8 Sn2 Sn5 87.4(3) . . ?
C21 Sn2 Sn5 136.4(7) . . ?
Sn6 Sn2 Sn5 60.05(4) . . ?
O3 Sn2 Sn1 88.3(3) . . ?
O6 Sn2 Sn1 127.4(4) . . ?
O2 Sn2 Sn1 37.8(3) . . ?
O1 Sn2 Sn1 37.7(3) . . ?
O8 Sn2 Sn1 129.3(3) . . ?
C21 Sn2 Sn1 102.0(6) . . ?
Sn6 Sn2 Sn1 109.01(5) . . ?
Sn5 Sn2 Sn1 108.87(5) . . ?
O5 Sn3 O1 98.6(5) . . ?
O5 Sn3 O4 136.1(5) . . ?
O1 Sn3 O4 76.9(5) . . ?
O5 Sn3 O10 76.7(5) . . ?
O1 Sn3 O10 136.4(5) . . ?
O4 Sn3 O10 77.6(5) . . ?
O5 Sn3 C31 110.7(12) . . ?
O1 Sn3 C31 113.5(9) . . ?
O4 Sn3 C31 110.9(12) . . ?
O10 Sn3 C31 108.4(9) . . ?
O5 Sn3 Sn1 122.1(3) . . ?
O1 Sn3 Sn1 38.9(3) . . ?
O4 Sn3 Sn1 38.2(3) . . ?
O10 Sn3 Sn1 107.3(3) . . ?
C31 Sn3 Sn1 121.0(11) . . ?
O5 Sn3 Sn4 39.3(3) . 9 ?
O1 Sn3 Sn4 122.0(4) . 9 ?
O4 Sn3 Sn4 106.4(3) . 9 ?
O10 Sn3 Sn4 37.6(3) . 9 ?
C31 Sn3 Sn4 118.0(10) . 9 ?
Sn1 Sn3 Sn4 119.05(5) . 9 ?
O5 Sn3 Sn6 109.7(3) . 9 ?
O1 Sn3 Sn6 109.7(3) . 9 ?
O4 Sn3 Sn6 38.7(3) . 9 ?
O10 Sn3 Sn6 39.0(3) . 9 ?
C31 Sn3 Sn6 113.6(9) . 9 ?
Sn1 Sn3 Sn6 72.43(4) . 9 ?
Sn4 Sn3 Sn6 71.89(4) 9 9 ?
O10 Sn4 O2 97.0(5) 9 . ?
O10 Sn4 C41 110.9(8) 9 . ?
O2 Sn4 C41 114.6(7) . . ?
O10 Sn4 O5 77.2(5) 9 9 ?
O2 Sn4 O5 135.8(4) . 9 ?
C41 Sn4 O5 108.1(7) . 9 ?
O10 Sn4 O9 134.7(5) 9 . ?
O2 Sn4 O9 77.3(5) . . ?
C41 Sn4 O9 112.3(8) . . ?
O5 Sn4 O9 76.9(4) 9 . ?
O10 Sn4 Sn1 120.3(3) 9 . ?
O2 Sn4 Sn1 39.2(3) . . ?
C41 Sn4 Sn1 122.8(6) . . ?
O5 Sn4 Sn1 106.5(3) 9 . ?
O9 Sn4 Sn1 38.2(3) . . ?
O10 Sn4 Sn3 39.5(3) 9 9 ?
O2 Sn4 Sn3 120.6(3) . 9 ?
C41 Sn4 Sn3 118.0(6) . 9 ?
O5 Sn4 Sn3 37.9(3) 9 9 ?
O9 Sn4 Sn3 105.4(3) . 9 ?
Sn1 Sn4 Sn3 117.43(5) . 9 ?
O3 Sn5 O6 76.4(4) . . ?
O3 Sn5 O9 88.4(4) . 9 ?
O6 Sn5 O9 160.7(5) . 9 ?
O3 Sn5 O7 76.5(4) . . ?
O6 Sn5 O7 96.1(5) . . ?
O9 Sn5 O7 91.7(5) 9 . ?
O3 Sn5 O5 88.6(4) . . ?
O6 Sn5 O5 92.1(5) . . ?
O9 Sn5 O5 75.5(5) 9 . ?
O7 Sn5 O5 160.8(5) . . ?
O3 Sn5 C51 169.5(7) . . ?
O6 Sn5 C51 95.0(7) . . ?
O9 Sn5 C51 101.2(7) 9 . ?
O7 Sn5 C51 98.8(7) . . ?
O5 Sn5 C51 97.7(7) . . ?
O3 Sn5 Sn6 37.8(3) . . ?
O6 Sn5 Sn6 88.3(3) . . ?
O9 Sn5 Sn6 86.7(3) 9 . ?
O7 Sn5 Sn6 38.9(3) . . ?
O5 Sn5 Sn6 124.4(3) . . ?
C51 Sn5 Sn6 137.6(7) . . ?
O3 Sn5 Sn2 37.5(3) . . ?
O6 Sn5 Sn2 39.1(3) . . ?
O9 Sn5 Sn2 124.1(3) 9 . ?
O7 Sn5 Sn2 87.7(3) . . ?
O5 Sn5 Sn2 87.7(3) . . ?
C51 Sn5 Sn2 134.1(6) . . ?
Sn6 Sn5 Sn2 59.85(4) . . ?
O3 Sn6 C61 172.2(7) . . ?
O3 Sn6 O7 76.1(4) . . ?
C61 Sn6 O7 99.7(7) . . ?
O3 Sn6 O8 77.2(5) . . ?
C61 Sn6 O8 96.9(7) . . ?
O7 Sn6 O8 94.9(5) . . ?
O3 Sn6 O4 87.4(4) . 9 ?
C61 Sn6 O4 99.3(7) . 9 ?
O7 Sn6 O4 91.6(5) . 9 ?
O8 Sn6 O4 161.3(5) . 9 ?
O3 Sn6 O10 88.4(4) . 9 ?
C61 Sn6 O10 97.0(7) . 9 ?
O7 Sn6 O10 160.6(5) . 9 ?
O8 Sn6 O10 92.9(5) . 9 ?
O4 Sn6 O10 75.9(5) 9 9 ?
O3 Sn6 Sn2 37.9(3) . . ?
C61 Sn6 Sn2 136.5(6) . . ?
O7 Sn6 Sn2 88.1(3) . . ?
O8 Sn6 Sn2 39.6(4) . . ?
O4 Sn6 Sn2 123.4(3) 9 . ?
O10 Sn6 Sn2 86.6(3) 9 . ?
O3 Sn6 Sn3 89.2(3) . 9 ?
C61 Sn6 Sn3 98.5(7) . 9 ?
O7 Sn6 Sn3 128.2(3) . 9 ?
O8 Sn6 Sn3 130.3(4) . 9 ?
O4 Sn6 Sn3 37.6(3) 9 9 ?
O10 Sn6 Sn3 38.4(3) 9 9 ?
Sn2 Sn6 Sn3 109.99(5) . 9 ?
O3 Sn6 Sn5 37.1(3) . . ?
C61 Sn6 Sn5 138.9(7) . . ?
O7 Sn6 Sn5 39.2(3) . . ?
O8 Sn6 Sn5 87.9(4) . . ?
O4 Sn6 Sn5 86.1(3) 9 . ?
O10 Sn6 Sn5 123.6(3) 9 . ?
Sn2 Sn6 Sn5 60.11(4) . . ?
Sn3 Sn6 Sn5 109.30(5) 9 . ?
Sn3 O1 Sn1 103.7(5) . . ?
Sn3 O1 Sn2 134.6(6) . . ?
Sn1 O1 Sn2 102.8(5) . . ?
Sn4 O2 Sn1 102.6(5) . . ?
Sn4 O2 Sn2 134.5(6) . . ?
Sn1 O2 Sn2 103.3(5) . . ?
Sn5 O3 Sn2 105.5(5) . . ?
Sn5 O3 Sn6 105.0(5) . . ?
Sn2 O3 Sn6 104.0(4) . . ?
Sn1 O4 Sn3 102.8(5) . . ?
Sn1 O4 Sn6 135.4(6) . 9 ?
Sn3 O4 Sn6 103.8(5) . 9 ?
Sn3 O5 Sn4 102.8(5) . 9 ?
Sn3 O5 Sn5 132.8(6) . . ?
Sn4 O5 Sn5 103.5(5) 9 . ?
Sn5 O6 Sn2 102.7(5) . . ?
Sn6 O7 Sn5 101.8(5) . . ?
Sn6 O8 Sn2 101.4(5) . . ?
Sn1 O9 Sn4 102.3(5) . . ?
Sn1 O9 Sn5 134.7(6) . 9 ?
Sn4 O9 Sn5 104.0(5) . 9 ?
Sn4 O10 Sn3 102.9(5) 9 . ?
Sn4 O10 Sn6 135.1(6) 9 9 ?
Sn3 O10 Sn6 102.6(5) . 9 ?
C12 C11 Sn1 113.9(19) . . ?
C12 C11 H11A 108.0 . . ?
Sn1 C11 H11A 108.3 . . ?
C12 C11 H11B 109.0 . . ?
Sn1 C11 H11B 108.7 . . ?
H11A C11 H11B 107.6 . . ?
C13 C12 C11 109(3) . . ?
C13 C12 H12A 109.9 . . ?
C11 C12 H12A 110.0 . . ?
C13 C12 H12B 111.0 . . ?
C11 C12 H12B 110.3 . . ?
H12A C12 H12B 108.1 . . ?
C14 C13 C12 118(3) . . ?
C14 C13 H13A 108.0 . . ?
C12 C13 H13A 108.0 . . ?
C14 C13 H13B 107.0 . . ?
C12 C13 H13B 108.0 . . ?
H13A C13 H13B 107.0 . . ?
C13 C14 H14A 110.0 . . ?
C13 C14 H14B 109.0 . . ?
H14A C14 H14B 110.0 . . ?
C13 C14 H14C 109.0 . . ?
H14A C14 H14C 109.0 . . ?
H14B C14 H14C 109.0 . . ?
C22 C21 Sn2 113.4(17) . . ?
C22 C21 H21A 108.9 . . ?
Sn2 C21 H21A 109.0 . . ?
C22 C21 H21B 108.6 . . ?
Sn2 C21 H21B 109.0 . . ?
H21A C21 H21B 107.8 . . ?
C21 C22 C23 117(3) . . ?
C21 C22 H22A 107.6 . . ?
C23 C22 H22A 108.0 . . ?
C21 C22 H22B 107.8 . . ?
C23 C22 H22B 108.0 . . ?
H22A C22 H22B 107.2 . . ?
C24 C23 C22 112(3) . . ?
C24 C23 H23A 110.0 . . ?
C22 C23 H23A 109.0 . . ?
C24 C23 H23B 110.0 . . ?
C22 C23 H23B 109.0 . . ?
H23A C23 H23B 107.9 . . ?
C23 C24 H24A 110.0 . . ?
C23 C24 H24B 109.0 . . ?
H24A C24 H24B 108.3 . . ?
C23 C24 H24C 110.0 . . ?
H24A C24 H24C 111.0 . . ?
H24B C24 H24C 109.0 . . ?
C32 C31 Sn3 114(2) . . ?
C32 C31 H31A 109.0 . . ?
Sn3 C31 H31A 108.8 . . ?
C32 C31 H31B 108.1 . . ?
Sn3 C31 H31B 108.3 . . ?
H31A C31 H31B 107.6 . . ?
C31 C32 C33 112(3) . . ?
C31 C32 H32A 110.0 . . ?
C33 C32 H32A 108.0 . . ?
C31 C32 H32B 108.9 . . ?
C33 C32 H32B 109.0 . . ?
H32A C32 H32B 107.9 . . ?
C34 C33 C32 111(3) . . ?
C34 C33 H33A 109.0 . . ?
C32 C33 H33A 109.0 . . ?
C34 C33 H33B 110.0 . . ?
C32 C33 H33B 110.0 . . ?
H33A C33 H33B 108.1 . . ?
C33 C34 H34A 110.0 . . ?
C33 C34 H34B 109.0 . . ?
H34A C34 H34B 109.0 . . ?
C33 C34 H34C 109.0 . . ?
H34A C34 H34C 110.0 . . ?
H34B C34 H34C 109.0 . . ?
C42 C41 Sn4 116.9(18) . . ?
C42 C41 H41A 108.1 . . ?
Sn4 C41 H41A 108.1 . . ?
C42 C41 H41B 108.5 . . ?
Sn4 C41 H41B 107.7 . . ?
H41A C41 H41B 107.2 . . ?
C41 C42 C43 112(3) . . ?
C41 C42 H42A 109.6 . . ?
C43 C42 H42A 108.9 . . ?
C41 C42 H42B 109.2 . . ?
C43 C42 H42B 109.1 . . ?
H42A C42 H42B 107.8 . . ?
C44 C43 C42 110(3) . . ?
C44 C43 H43A 110.5 . . ?
C42 C43 H43A 109.8 . . ?
C44 C43 H43B 109.1 . . ?
C42 C43 H43B 109.3 . . ?
H43A C43 H43B 108.1 . . ?
C43 C44 H44A 108.0 . . ?
C43 C44 H44B 109.0 . . ?
H44A C44 H44B 111.0 . . ?
C43 C44 H44C 108.0 . . ?
H44A C44 H44C 110.0 . . ?
H44B C44 H44C 111.0 . . ?
C52 C51 Sn5 116.2(19) . . ?
C52 C51 H51A 109.0 . . ?
Sn5 C51 H51A 108.5 . . ?
C52 C51 H51B 108.3 . . ?
Sn5 C51 H51B 108.1 . . ?
H51A C51 H51B 107.4 . . ?
C53 C52 C51 124(3) . . ?
C53 C52 H52A 106.9 . . ?
C51 C52 H52A 106.9 . . ?
C53 C52 H52B 105.4 . . ?
C51 C52 H52B 106.1 . . ?
H52A C52 H52B 106.5 . . ?
C52 C53 C54 119(3) . . ?
C52 C53 H53A 108.0 . . ?
C54 C53 H53A 108.0 . . ?
C52 C53 H53B 107.0 . . ?
C54 C53 H53B 107.0 . . ?
H53A C53 H53B 107.1 . . ?
C53 C54 H54A 109.0 . . ?
C53 C54 H54B 110.0 . . ?
H54A C54 H54B 110.0 . . ?
C53 C54 H54C 109.0 . . ?
H54A C54 H54C 109.0 . . ?
H54B C54 H54C 110.0 . . ?
C62 C61 Sn6 113.3(19) . . ?
C62 C61 H61A 109.2 . . ?
Sn6 C61 H61A 108.7 . . ?
C62 C61 H61B 109.0 . . ?
Sn6 C61 H61B 108.8 . . ?
H61A C61 H61B 107.6 . . ?
C61 C62 C63 114(3) . . ?
C61 C62 H62A 108.7 . . ?
C63 C62 H62A 108.6 . . ?
C61 C62 H62B 109.2 . . ?
C63 C62 H62B 108.1 . . ?
H62A C62 H62B 107.6 . . ?
C64 C63 C62 111(3) . . ?
C64 C63 H63A 109.0 . . ?
C62 C63 H63A 109.2 . . ?
C64 C63 H63B 110.0 . . ?
C62 C63 H63B 110.0 . . ?
H63A C63 H63B 108.1 . . ?
C63 C64 H64A 111.0 . . ?
C63 C64 H64B 109.0 . . ?
H64A C64 H64B 109.5 . . ?
C63 C64 H64C 110.3 . . ?
H64A C64 H64C 108.0 . . ?
H64B C64 H64C 109.5 . . ?
O13 S1 O12 113.0(10) . . ?
O13 S1 O11 112.8(10) . . ?
O12 S1 O11 112.0(9) . . ?
O13 S1 C1 107.9(10) . . ?
O12 S1 C1 106.7(9) . . ?
O11 S1 C1 103.7(10) . . ?
C5 N1 C2 128(2) . . ?
C5 N1 H1 116.0 . . ?
C2 N1 H1 115.9 . . ?
C2 C1 S1 119.9(16) . . ?
C2 C1 H1A 107.4 . . ?
S1 C1 H1A 107.4 . . ?
C2 C1 H1B 107.3 . . ?
S1 C1 H1B 107.3 . . ?
H1A C1 H1B 106.9 . . ?
C1 C2 N1 108.2(19) . . ?
C1 C2 C4 110(2) . . ?
N1 C2 C4 107(2) . . ?
C1 C2 C3 111(2) . . ?
N1 C2 C3 104(2) . . ?
C4 C2 C3 116(3) . . ?
C2 C3 H3A 109.5 . . ?
C2 C3 H3B 110.0 . . ?
H3A C3 H3B 109.5 . . ?
C2 C3 H3C 110.0 . . ?
H3A C3 H3C 109.5 . . ?
H3B C3 H3C 109.5 . . ?
C2 C4 H4A 109.4 . . ?
C2 C4 H4B 109.4 . . ?
H4A C4 H4B 109.4 . . ?
C2 C4 H4C 109.7 . . ?
H4A C4 H4C 109.5 . . ?
H4B C4 H4C 109.4 . . ?
O14 C5 N1 124(3) . . ?
O14 C5 C6 132(3) . . ?
N1 C5 C6 104(3) . . ?
C7 C6 C5 124(6) . . ?
C7 C6 H6 118.2 . . ?
C5 C6 H6 117.7 . . ?
C6 C7 H7A 120.7 . . ?
C6 C7 H7B 119.3 . . ?
H7A C7 H7B 120.0 . . ?

loop_
_geom_bond_atom_site_label_1
_geom_bond_atom_site_label_2
_geom_bond_distance
_geom_bond_site_symmetry_2
_geom_bond_publ_flag
Sn1 O4 2.024(12) . ?
Sn1 O9 2.027(12) . ?
Sn1 O2 2.075(12) . ?
Sn1 O1 2.063(11) . ?
Sn1 C11 2.14(2) . ?
Sn1 Sn3 3.1936(19) . ?
Sn1 Sn4 3.202(2) . ?
Sn1 Sn2 3.292(2) . ?
Sn2 O3 2.078(10) . ?
Sn2 O6 2.129(12) . ?
Sn2 O2 2.123(11) . ?
Sn2 O1 2.149(12) . ?
Sn2 O8 2.136(14) . ?
Sn2 C21 2.155(19) . ?
Sn2 Sn6 3.283(2) . ?
Sn2 Sn5 3.2916(19) . ?
Sn3 O5 2.021(12) . ?
Sn3 O1 1.998(12) . ?
Sn3 O4 2.062(13) . ?
Sn3 O10 2.093(11) . ?
Sn3 C31 2.13(2) . ?
Sn3 Sn4 3.208(2) 9 ?
Sn3 Sn6 3.2851(19) 9 ?
Sn4 O10 2.007(12) 9 ?
Sn4 O2 2.030(11) . ?
Sn4 C41 2.016(16) . ?
Sn4 O5 2.085(11) 9 ?
Sn4 O9 2.084(13) . ?
Sn4 Sn3 3.208(2) 9 ?
Sn5 O3 2.057(10) . ?
Sn5 O6 2.086(11) . ?
Sn5 O9 2.110(11) 9 ?
Sn5 O7 2.126(12) . ?
Sn5 O5 2.121(12) . ?
Sn5 C51 2.169(17) . ?
Sn5 Sn6 3.289(2) . ?
Sn6 O3 2.088(11) . ?
Sn6 C61 2.11(2) . ?
Sn6 O7 2.112(11) . ?
Sn6 O8 2.107(11) . ?
Sn6 O4 2.113(11) 9 ?
Sn6 O10 2.117(12) 9 ?
Sn6 Sn3 3.2851(19) 9 ?
O4 Sn6 2.113(11) 9 ?
O5 Sn4 2.085(11) 9 ?
O9 Sn5 2.110(11) 9 ?
O10 Sn4 2.007(12) 9 ?
O10 Sn6 2.117(12) 9 ?
C11 C12 1.45(4) . ?
C11 H11A 0.9700 . ?
C11 H11B 0.9700 . ?
C12 C13 1.47(6) . ?
C12 H12A 0.9700 . ?
C12 H12B 0.9700 . ?
C13 C14 1.44(8) . ?
C13 H13A 0.9700 . ?
C13 H13B 0.9700 . ?
C14 H14A 0.9500 . ?
C14 H14B 0.9600 . ?
C14 H14C 0.9700 . ?
C21 C22 1.46(4) . ?
C21 H21A 0.9700 . ?
C21 H21B 0.9700 . ?
C22 C23 1.46(6) . ?
C22 H22A 0.9700 . ?
C22 H22B 0.9700 . ?
C23 C24 1.46(8) . ?
C23 H23A 0.9700 . ?
C23 H23B 0.9700 . ?
C24 H24A 0.9500 . ?
C24 H24B 0.9765 . ?
C24 H24C 0.9500 . ?
C31 C32 1.46(4) . ?
C31 H31A 0.9700 . ?
C31 H31B 0.9700 . ?
C32 C33 1.50(6) . ?
C32 H32A 0.9700 . ?
C32 H32B 0.9700 . ?
C33 C34 1.46(8) . ?
C33 H33A 0.9700 . ?
C33 H33B 0.9700 . ?
C34 H34A 0.9600 . ?
C34 H34B 0.9600 . ?
C34 H34C 0.9600 . ?
C41 C42 1.46(4) . ?
C41 H41A 0.9700 . ?
C41 H41B 0.9700 . ?
C42 C43 1.48(6) . ?
C42 H42A 0.9700 . ?
C42 H42B 0.9700 . ?
C43 C44 1.47(9) . ?
C43 H43A 0.9700 . ?
C43 H43B 0.9700 . ?
C44 H44A 0.9600 . ?
C44 H44B 0.9500 . ?
C44 H44C 0.9500 . ?
C51 C52 1.43(4) . ?
C51 H51A 0.9700 . ?
C51 H51B 0.9700 . ?
C52 C53 1.41(6) . ?
C52 H52A 0.9700 . ?
C52 H52B 0.9700 . ?
C53 C54 1.46(9) . ?
C53 H53A 0.9700 . ?
C53 H53B 0.9700 . ?
C54 H54A 0.9700 . ?
C54 H54B 0.9500 . ?
C54 H54C 0.9600 . ?
C61 C62 1.49(4) . ?
C61 H61A 0.9700 . ?
C61 H61B 0.9700 . ?
C62 C63 1.52(6) . ?
C62 H62A 0.9700 . ?
C62 H62B 0.9700 . ?
C63 C64 1.49(9) . ?
C63 H63A 0.9700 . ?
C63 H63B 0.9700 . ?
C64 H64A 0.9601 . ?
C64 H64B 0.9601 . ?
C64 H64C 0.9601 . ?
S1 O13 1.403(15) . ?
S1 O12 1.419(16) . ?
S1 O11 1.441(16) . ?
S1 C1 1.76(2) . ?
O14 C5 1.15(3) . ?
N1 C5 1.28(3) . ?
N1 C2 1.53(3) . ?
N1 H1 0.8600 . ?
C1 C2 1.51(3) . ?
C1 H1A 0.9700 . ?
C1 H1B 0.9700 . ?
C2 C4 1.48(3) . ?
C2 C3 1.58(3) . ?
C3 H3A 0.9600 . ?
C3 H3B 0.9600 . ?
C3 H3C 0.9600 . ?
C4 H4A 0.9603 . ?
C4 H4B 0.9603 . ?
C4 H4C 0.9603 . ?
C5 C6 1.47(5) . ?
C6 C7 1.16(5) . ?
C6 H6 0.9300 . ?
C7 H7A 0.9300 . ?
C7 H7B 0.9300 . ?
